data_8104902
loop_
_publ_author_name
'Guerrab, Walid'
'Missioui, Mohcine'
'Zaoui, Younes'
'Mague, Joel T.'
'Ramli, Youssef'

_publ_section_title
;
 Synthesis and crystal structure of 2-azido-N-phenylacetamide, C8H8N4O
;
_journal_issue 1
_journal_name_full 'Zeitschrift f\"ur Kristallographie - New Crystal Structures'
_journal_page_first 133
_journal_page_last 134
_journal_paper_doi 10.1515/ncrs-2020-0409
_journal_volume 236
_journal_year 2021
_chemical_absolute_configuration ad
_chemical_formula_moiety 'C8 H8 N4 O'
_chemical_formula_sum 'C8 H8 N4 O'
_chemical_formula_weight 176.18
_chemical_name_systematic
;
2-azido-<i>N</i>-phenylacetamide
;
_space_group_crystal_system orthorhombic
_space_group_IT_number 19
_space_group_name_Hall 'P 2ac 2ab'
_space_group_name_H-M_alt 'P 21 21 21'
_atom_sites_solution_hydrogens geom
_atom_sites_solution_primary dual
_atom_sites_solution_secondary difmap
_cell_angle_alpha 90
_cell_angle_beta 90
_cell_angle_gamma 90
_cell_formula_units_Z 8
_cell_length_a 5.8085(13)
_cell_length_b 16.533(4)
_cell_length_c 18.171(4)
_cell_measurement_reflns_used 9393
_cell_measurement_temperature 296(2)
_cell_measurement_theta_max 72.464
_cell_measurement_theta_min 2.432
_cell_volume 1745.0(7)
_computing_cell_refinement '<i>SAINT</i> [1]'
_computing_data_collection '<i>APEX3</i> [1]'
_computing_data_reduction '<i>SAINT</i> [1]'
_computing_molecular_graphics '<i>DIAMOND</i> [5]'
_computing_publication_material '<i>SHELXTL</i> [1]'
_computing_structure_refinement '<i>SHELXL 2018/3</i> [4]'
_computing_structure_solution '<i>SHELXT/5</i> [3]'
_diffrn_ambient_temperature 296(2)
_diffrn_measured_fraction_theta_full 0.992
_diffrn_measured_fraction_theta_max 0.983
_diffrn_measurement_device_type 'Bruker D8 VENTURE PHOTON 100 CMOS'
_diffrn_measurement_method '\w scans'
_diffrn_radiation_monochromator mirror
_diffrn_radiation_type CuK\a
_diffrn_radiation_wavelength 1.54178
_diffrn_reflns_av_R_equivalents 0.0320
_diffrn_reflns_av_unetI/netI 0.0324
_diffrn_reflns_Laue_measured_fraction_full 0.992
_diffrn_reflns_Laue_measured_fraction_max 0.983
_diffrn_reflns_limit_h_max 6
_diffrn_reflns_limit_h_min -6
_diffrn_reflns_limit_k_max 20
_diffrn_reflns_limit_k_min -19
_diffrn_reflns_limit_l_max 22
_diffrn_reflns_limit_l_min -21
_diffrn_reflns_number 8365
_diffrn_reflns_point_group_measured_fraction_full 0.987
_diffrn_reflns_point_group_measured_fraction_max 0.977
_diffrn_reflns_theta_full 69.000
_diffrn_reflns_theta_max 72.521
_diffrn_reflns_theta_min 3.614
_diffrn_source 'INCOATEC I\mS micro--focus source'
_exptl_absorpt_coefficient_mu 0.789
_exptl_absorpt_correction_T_max 0.80
_exptl_absorpt_correction_T_min 0.74
_exptl_absorpt_correction_type multi-scan
_exptl_absorpt_process_details '<i>SADABS</i> [2]'
_exptl_crystal_colour colourless
_exptl_crystal_density_diffrn 1.341
_exptl_crystal_density_method 'not measured'
_exptl_crystal_description block
_exptl_crystal_F_000 736
_exptl_crystal_size_max 0.404
_exptl_crystal_size_mid 0.319
_exptl_crystal_size_min 0.300
_exptl_transmission_factor_max 0.806
_exptl_transmission_factor_min 0.705
_refine_diff_density_max 0.155
_refine_diff_density_min -0.160
_refine_diff_density_rms 0.048
_refine_ls_abs_structure_details
;
 Flack x determined using 1251 quotients [(I+)-(I-)]/[(I+)+(I-)]
 [6].
;
_refine_ls_abs_structure_Flack -0.04(10)
_refine_ls_extinction_coef 0.075(4)
_refine_ls_extinction_expression Fc^*^=kFc[1+0.001xFc^2^\l^3^/sin(2\q)]^-1/4^
_refine_ls_extinction_method '<i>SHELXL 2018/3</i> [4]'
_refine_ls_goodness_of_fit_ref 1.044
_refine_ls_hydrogen_treatment constr
_refine_ls_matrix_type full
_refine_ls_number_parameters 236
_refine_ls_number_reflns 3383
_refine_ls_number_restraints 0
_refine_ls_restrained_S_all 1.044
_refine_ls_R_factor_all 0.0416
_refine_ls_R_factor_gt 0.0399
_refine_ls_shift/su_max 0.000
_refine_ls_shift/su_mean 0.000
_refine_ls_structure_factor_coef Fsqd
_refine_ls_weighting_details 'w=1/[\s^2^(Fo^2^)+(0.0718P)^2^+0.0849P] where P=(Fo^2^+2Fc^2^)/3'
_refine_ls_weighting_scheme calc
_refine_ls_wR_factor_gt 0.1055
_refine_ls_wR_factor_ref 0.1078
_reflns_Friedel_coverage 0.701
_reflns_Friedel_fraction_full 0.981
_reflns_Friedel_fraction_max 0.967
_reflns_number_gt 3204
_reflns_number_total 3383
_reflns_threshold_expression 'I > 2\s(I)'
_cod_data_source_file suppl_j_ncrs-2020-0409_suppl.cif
_cod_data_source_block jtm1249_4_a
_cod_database_code 8104902
_shelx_space_group_comment
;
The symmetry employed for this shelxl refinement is uniquely defined
by the following loop, which should always be used as a source of
symmetry information in preference to the above space-group names.
They are only intended as comments.
;
_shelx_estimated_absorpt_t_min 0.741
_shelx_estimated_absorpt_t_max 0.798

loop_
_space_group_symop_operation_xyz
'x, y, z'
'-x+1/2, -y, z+1/2'
'-x, y+1/2, -z+1/2'
'x+1/2, -y+1/2, -z'

loop_
_atom_site_label
_atom_site_type_symbol
_atom_site_fract_x
_atom_site_fract_y
_atom_site_fract_z
_atom_site_U_iso_or_equiv
_atom_site_adp_type
_atom_site_occupancy
_atom_site_site_symmetry_order
_atom_site_calc_flag
_atom_site_refinement_flags_posn
_atom_site_refinement_flags_adp
_atom_site_refinement_flags_occupancy
_atom_site_disorder_assembly
_atom_site_disorder_group
O1 O 0.2355(3) 0.29894(8) 0.23380(8) 0.0657(4) Uani 1 1 d . . . . .
N1 N 0.3120(3) 0.19233(9) 0.30918(9) 0.0535(4) Uani 1 1 d . . . . .
H1 H 0.272547 0.143385 0.319042 0.064 Uiso 1 1 calc R U . . .
N2 N -0.1241(5) 0.22663(13) 0.17114(14) 0.0871(7) Uani 1 1 d . . . . .
N3 N -0.2933(4) 0.19339(12) 0.14523(12) 0.0707(5) Uani 1 1 d . . . . .
N4 N -0.4536(5) 0.17043(18) 0.11761(17) 0.0993(9) Uani 1 1 d . . . . .
C1 C 0.4922(3) 0.22590(11) 0.35168(10) 0.0505(4) Uani 1 1 d . . . . .
C2 C 0.5078(4) 0.30827(12) 0.36577(12) 0.0625(5) Uani 1 1 d . . . . .
H2 H 0.397649 0.343636 0.347233 0.075 Uiso 1 1 calc R U . . .
C3 C 0.6891(5) 0.33725(16) 0.40772(14) 0.0754(7) Uani 1 1 d . . . . .
H3 H 0.700620 0.392420 0.417011 0.090 Uiso 1 1 calc R U . . .
C4 C 0.8527(5) 0.28540(18) 0.43585(12) 0.0741(7) Uani 1 1 d . . . . .
H4 H 0.975150 0.305343 0.463358 0.089 Uiso 1 1 calc R U . . .
C5 C 0.8324(5) 0.20377(17) 0.42272(13) 0.0729(6) Uani 1 1 d . . . . .
H5 H 0.941466 0.168440 0.441990 0.087 Uiso 1 1 calc R U . . .
C6 C 0.6533(5) 0.17367(14) 0.38152(11) 0.0638(5) Uani 1 1 d . . . . .
H6 H 0.640454 0.118259 0.373706 0.077 Uiso 1 1 calc R U . . .
C7 C 0.1968(3) 0.22964(11) 0.25490(10) 0.0510(4) Uani 1 1 d . . . . .
C8 C 0.0165(4) 0.17728(12) 0.21914(12) 0.0617(5) Uani 1 1 d . . . . .
H8A H 0.089937 0.134667 0.190952 0.074 Uiso 1 1 calc R U . . .
H8B H -0.079095 0.152361 0.256584 0.074 Uiso 1 1 calc R U . . .
O2 O 0.6474(3) 0.46627(9) 0.63830(10) 0.0737(5) Uani 1 1 d . . . . .
N5 N 0.4595(3) 0.58698(10) 0.62794(10) 0.0587(4) Uani 1 1 d . . . . .
H5A H 0.457556 0.635003 0.646123 0.070 Uiso 1 1 calc R U . . .
N6 N 0.8264(4) 0.50883(14) 0.77325(14) 0.0826(7) Uani 1 1 d . . . . .
N7 N 1.0343(4) 0.50238(11) 0.76906(11) 0.0679(5) Uani 1 1 d . . . . .
N8 N 1.2245(6) 0.4922(2) 0.7732(2) 0.1183(12) Uani 1 1 d . . . . .
C9 C 0.3063(4) 0.57312(12) 0.56913(11) 0.0561(5) Uani 1 1 d . . . . .
C10 C 0.3275(6) 0.51010(14) 0.52004(13) 0.0753(7) Uani 1 1 d . . . . .
H10 H 0.450885 0.474455 0.523344 0.090 Uiso 1 1 calc R U . . .
C11 C 0.1625(7) 0.50050(18) 0.46569(16) 0.0985(11) Uani 1 1 d . . . . .
H11 H 0.174874 0.457034 0.433444 0.118 Uiso 1 1 calc R U . . .
C12 C -0.0139(7) 0.5518(2) 0.45813(16) 0.0967(10) Uani 1 1 d . . . . .
H12 H -0.122525 0.543667 0.421252 0.116 Uiso 1 1 calc R U . . .
C13 C -0.0341(6) 0.6168(2) 0.50528(16) 0.0950(9) Uani 1 1 d . . . . .
H13 H -0.154569 0.653305 0.499807 0.114 Uiso 1 1 calc R U . . .
C14 C 0.1267(5) 0.62718(18) 0.56094(13) 0.0778(7) Uani 1 1 d . . . . .
H14 H 0.113588 0.670847 0.592930 0.093 Uiso 1 1 calc R U . . .
C15 C 0.6087(4) 0.53509(12) 0.65948(12) 0.0565(5) Uani 1 1 d . . . . .
C16 C 0.7281(5) 0.57151(14) 0.72602(15) 0.0742(7) Uani 1 1 d . . . . .
H16A H 0.849637 0.607510 0.709639 0.089 Uiso 1 1 calc R U . . .
H16B H 0.618243 0.603172 0.754047 0.089 Uiso 1 1 calc R U . . .

loop_
_atom_site_aniso_label
_atom_site_aniso_U_11
_atom_site_aniso_U_22
_atom_site_aniso_U_33
_atom_site_aniso_U_23
_atom_site_aniso_U_13
_atom_site_aniso_U_12
O1 0.0815(11) 0.0439(7) 0.0716(9) 0.0142(6) -0.0140(8) -0.0081(7)
N1 0.0644(10) 0.0363(7) 0.0596(9) 0.0067(6) -0.0049(7) -0.0050(7)
N2 0.0942(15) 0.0552(10) 0.1119(17) 0.0089(11) -0.0451(14) -0.0079(11)
N3 0.0713(13) 0.0563(10) 0.0845(12) -0.0075(9) -0.0139(10) 0.0120(9)
N4 0.0739(14) 0.0934(18) 0.131(2) -0.0201(15) -0.0343(16) 0.0132(13)
C1 0.0598(11) 0.0450(9) 0.0467(8) 0.0025(6) 0.0042(8) -0.0012(8)
C2 0.0767(14) 0.0440(10) 0.0668(11) 0.0002(8) -0.0063(10) -0.0037(9)
C3 0.0958(18) 0.0589(12) 0.0714(13) -0.0049(11) -0.0079(13) -0.0176(12)
C4 0.0745(15) 0.0856(17) 0.0621(12) -0.0014(11) -0.0085(10) -0.0149(13)
C5 0.0738(15) 0.0793(16) 0.0654(12) 0.0005(11) -0.0120(11) 0.0090(12)
C6 0.0781(14) 0.0538(11) 0.0594(11) 0.0004(8) -0.0060(10) 0.0084(10)
C7 0.0580(10) 0.0405(8) 0.0545(9) 0.0033(7) 0.0026(8) -0.0002(8)
C8 0.0684(12) 0.0449(9) 0.0718(12) 0.0047(8) -0.0099(10) -0.0037(9)
O2 0.0909(12) 0.0438(7) 0.0865(10) 0.0018(7) 0.0021(9) 0.0174(8)
N5 0.0698(11) 0.0404(8) 0.0660(10) -0.0051(6) -0.0090(8) 0.0097(8)
N6 0.0671(13) 0.0753(13) 0.1053(16) 0.0294(12) -0.0179(11) -0.0042(10)
N7 0.0807(15) 0.0507(9) 0.0723(11) 0.0034(8) -0.0055(10) 0.0130(9)
N8 0.0822(18) 0.120(2) 0.153(3) 0.044(2) 0.0151(18) 0.0394(16)
C9 0.0664(12) 0.0461(10) 0.0558(10) 0.0031(7) 0.0002(9) -0.0001(9)
C10 0.1087(19) 0.0503(11) 0.0669(12) -0.0033(9) -0.0037(13) -0.0011(13)
C11 0.157(3) 0.0656(15) 0.0727(15) 0.0009(12) -0.0243(18) -0.031(2)
C12 0.113(2) 0.102(2) 0.0749(16) 0.0201(16) -0.0273(17) -0.037(2)
C13 0.0778(17) 0.124(3) 0.0837(17) 0.0181(18) -0.0130(14) 0.0063(18)
C14 0.0823(16) 0.0811(16) 0.0699(14) -0.0035(12) -0.0078(12) 0.0197(14)
C15 0.0592(11) 0.0408(9) 0.0695(12) 0.0062(8) 0.0021(9) 0.0039(8)
C16 0.0754(15) 0.0527(12) 0.0945(17) 0.0080(11) -0.0259(13) 0.0013(10)

loop_
_atom_type_symbol
_atom_type_description
_atom_type_scat_dispersion_real
_atom_type_scat_dispersion_imag
_atom_type_scat_source
C C 0.0181 0.0091 'International Tables Vol C Tables 4.2.6.8 and 6.1.1.4'
H H 0.0000 0.0000 'International Tables Vol C Tables 4.2.6.8 and 6.1.1.4'
N N 0.0311 0.0180 'International Tables Vol C Tables 4.2.6.8 and 6.1.1.4'
O O 0.0492 0.0322 'International Tables Vol C Tables 4.2.6.8 and 6.1.1.4'

loop_
_geom_angle_atom_site_label_1
_geom_angle_atom_site_label_2
_geom_angle_atom_site_label_3
_geom_angle
_geom_angle_site_symmetry_1
_geom_angle_site_symmetry_3
C7 N1 C1 126.17(16) . .
C7 N1 H1 116.9 . .
C1 N1 H1 116.9 . .
N3 N2 C8 115.7(2) . .
N4 N3 N2 172.5(3) . .
C6 C1 C2 119.7(2) . .
C6 C1 N1 118.01(18) . .
C2 C1 N1 122.27(19) . .
C3 C2 C1 119.4(2) . .
C3 C2 H2 120.3 . .
C1 C2 H2 120.3 . .
C4 C3 C2 120.9(2) . .
C4 C3 H3 119.6 . .
C2 C3 H3 119.6 . .
C5 C4 C3 119.2(2) . .
C5 C4 H4 120.4 . .
C3 C4 H4 120.4 . .
C6 C5 C4 120.9(2) . .
C6 C5 H5 119.5 . .
C4 C5 H5 119.5 . .
C5 C6 C1 119.9(2) . .
C5 C6 H6 120.0 . .
C1 C6 H6 120.0 . .
O1 C7 N1 124.49(19) . .
O1 C7 C8 121.91(18) . .
N1 C7 C8 113.56(16) . .
N2 C8 C7 109.17(17) . .
N2 C8 H8A 109.8 . .
C7 C8 H8A 109.8 . .
N2 C8 H8B 109.8 . .
C7 C8 H8B 109.8 . .
H8A C8 H8B 108.3 . .
C15 N5 C9 128.69(17) . .
C15 N5 H5A 115.7 . .
C9 N5 H5A 115.7 . .
N7 N6 C16 114.4(2) . .
N8 N7 N6 171.7(3) . .
C10 C9 C14 119.1(2) . .
C10 C9 N5 123.9(2) . .
C14 C9 N5 117.0(2) . .
C9 C10 C11 119.1(3) . .
C9 C10 H10 120.4 . .
C11 C10 H10 120.4 . .
C12 C11 C10 122.1(3) . .
C12 C11 H11 119.0 . .
C10 C11 H11 119.0 . .
C11 C12 C13 119.7(3) . .
C11 C12 H12 120.2 . .
C13 C12 H12 120.2 . .
C12 C13 C14 119.5(3) . .
C12 C13 H13 120.2 . .
C14 C13 H13 120.2 . .
C9 C14 C13 120.4(3) . .
C9 C14 H14 119.8 . .
C13 C14 H14 119.8 . .
O2 C15 N5 125.2(2) . .
O2 C15 C16 122.4(2) . .
N5 C15 C16 112.34(18) . .
N6 C16 C15 111.4(2) . .
N6 C16 H16A 109.3 . .
C15 C16 H16A 109.3 . .
N6 C16 H16B 109.3 . .
C15 C16 H16B 109.3 . .
H16A C16 H16B 108.0 . .

loop_
_geom_bond_atom_site_label_1
_geom_bond_atom_site_label_2
_geom_bond_distance
_geom_bond_site_symmetry_2
O1 C7 1.229(2) .
N1 C7 1.342(3) .
N1 C1 1.414(3) .
N1 H1 0.8600 .
N2 N3 1.220(3) .
N2 C8 1.447(3) .
N3 N4 1.124(3) .
C1 C6 1.384(3) .
C1 C2 1.389(3) .
C2 C3 1.386(3) .
C2 H2 0.9300 .
C3 C4 1.378(4) .
C3 H3 0.9300 .
C4 C5 1.376(4) .
C4 H4 0.9300 .
C5 C6 1.375(4) .
C5 H5 0.9300 .
C6 H6 0.9300 .
C7 C8 1.506(3) .
C8 H8A 0.9700 .
C8 H8B 0.9700 .
O2 C15 1.222(3) .
N5 C15 1.347(3) .
N5 C9 1.409(3) .
N5 H5A 0.8600 .
N6 N7 1.215(3) .
N6 C16 1.461(3) .
N7 N8 1.120(4) .
C9 C10 1.377(3) .
C9 C14 1.382(4) .
C10 C11 1.385(4) .
C10 H10 0.9300 .
C11 C12 1.337(5) .
C11 H11 0.9300 .
C12 C13 1.379(5) .
C12 H12 0.9300 .
C13 C14 1.388(4) .
C13 H13 0.9300 .
C14 H14 0.9300 .
C15 C16 1.519(3) .
C16 H16A 0.9700 .
C16 H16B 0.9700 .

loop_
_geom_hbond_atom_site_label_D
_geom_hbond_atom_site_label_H
_geom_hbond_atom_site_label_A
_geom_hbond_distance_DH
_geom_hbond_distance_HA
_geom_hbond_distance_DA
_geom_hbond_angle_DHA
_geom_hbond_site_symmetry_A
_geom_hbond_publ_flag
N1 H1 O2 0.86 2.10 2.950(2) 169 4_456 yes
N5 H5A O1 0.86 2.23 2.922(2) 137 2_565 yes

loop_
_geom_torsion_atom_site_label_1
_geom_torsion_atom_site_label_2
_geom_torsion_atom_site_label_3
_geom_torsion_atom_site_label_4
_geom_torsion
_geom_torsion_site_symmetry_1
_geom_torsion_site_symmetry_2
_geom_torsion_site_symmetry_3
_geom_torsion_site_symmetry_4
C7 N1 C1 C6 -152.9(2) . . . .
C7 N1 C1 C2 28.9(3) . . . .
C6 C1 C2 C3 2.0(3) . . . .
N1 C1 C2 C3 -179.9(2) . . . .
C1 C2 C3 C4 -0.4(4) . . . .
C2 C3 C4 C5 -0.9(4) . . . .
C3 C4 C5 C6 0.6(4) . . . .
C4 C5 C6 C1 1.0(4) . . . .
C2 C1 C6 C5 -2.3(3) . . . .
N1 C1 C6 C5 179.5(2) . . . .
C1 N1 C7 O1 1.1(3) . . . .
C1 N1 C7 C8 179.05(18) . . . .
N3 N2 C8 C7 -171.9(2) . . . .
O1 C7 C8 N2 -12.1(3) . . . .
N1 C7 C8 N2 169.9(2) . . . .
C15 N5 C9 C10 -19.1(4) . . . .
C15 N5 C9 C14 161.5(2) . . . .
C14 C9 C10 C11 -2.8(4) . . . .
N5 C9 C10 C11 177.8(2) . . . .
C9 C10 C11 C12 1.8(4) . . . .
C10 C11 C12 C13 0.3(5) . . . .
C11 C12 C13 C14 -1.3(5) . . . .
C10 C9 C14 C13 1.9(4) . . . .
N5 C9 C14 C13 -178.7(3) . . . .
C12 C13 C14 C9 0.2(5) . . . .
C9 N5 C15 O2 5.2(4) . . . .
C9 N5 C15 C16 -174.9(2) . . . .
N7 N6 C16 C15 104.9(3) . . . .
O2 C15 C16 N6 -19.1(4) . . . .
N5 C15 C16 N6 160.9(2) . . . .
